data_7244117
loop_
_publ_author_name
'Bai, Ye'
'Zhang, Mei-li'
'Wang, Bo-Tao'
'Ren, Yi-Xia'
'Zhao, Yu-Chao'
'Yang, Hua'
'Yang, Xiaogang'

_publ_section_title
;
 Four MOFs with isomeric ligands as fluorescent probes for highly
 selective, sensitive and stable detection of antibiotics in water
;
_journal_issue 1
_journal_name_full CrystEngComm
_journal_page_first 169
_journal_page_last 181
_journal_paper_doi 10.1039/D1CE01261D
_journal_volume 24
_journal_year 2022
_chemical_formula_moiety 'C22 H20 Cd N4 O5'
_chemical_formula_sum 'C22 H20 Cd N4 O5'
_chemical_formula_weight 532.82
_space_group_crystal_system orthorhombic
_space_group_IT_number 52
_space_group_name_Hall '-P 2a 2bc'
_space_group_name_H-M_alt 'P n n a'
_atom_sites_solution_hydrogens mixed
_audit_creation_date 2019-02-01
_audit_creation_method
;
Olex2 1.2
(compiled 2018.05.29 svn.r3508 for OlexSys, GUI svn.r5506)
;
_audit_update_record
;
2021-11-25 deposited with the CCDC.	2021-11-26 downloaded from the CCDC.
;
_cell_angle_alpha 90
_cell_angle_beta 90
_cell_angle_gamma 90
_cell_formula_units_Z 4
_cell_length_a 24.4715(7)
_cell_length_b 8.9399(3)
_cell_length_c 9.9133(3)
_cell_measurement_reflns_used 9935
_cell_measurement_temperature 293(2)
_cell_measurement_theta_max 27.440
_cell_measurement_theta_min 3.068
_cell_volume 2168.76(12)
_computing_cell_refinement 'SAINT V8.38A (?, 2016)'
_computing_data_reduction 'SAINT V8.38A (?, 2016)'
_computing_molecular_graphics 'Olex2 (Dolomanov et al., 2009)'
_computing_publication_material 'Olex2 (Dolomanov et al., 2009)'
_computing_structure_refinement 'XL (Sheldrick, 2008)'
_diffrn_ambient_temperature 293(2)
_diffrn_measured_fraction_theta_full 0.998
_diffrn_measured_fraction_theta_max 0.998
_diffrn_measurement_device_type 'CCD area detector'
_diffrn_measurement_method 'phi and omega scans'
_diffrn_radiation_monochromator graphite
_diffrn_radiation_type MoK\a
_diffrn_radiation_wavelength 0.71073
_diffrn_reflns_av_R_equivalents 0.0431
_diffrn_reflns_av_unetI/netI 0.0216
_diffrn_reflns_Laue_measured_fraction_full 0.998
_diffrn_reflns_Laue_measured_fraction_max 0.998
_diffrn_reflns_limit_h_max 31
_diffrn_reflns_limit_h_min -31
_diffrn_reflns_limit_k_max 11
_diffrn_reflns_limit_k_min -11
_diffrn_reflns_limit_l_max 12
_diffrn_reflns_limit_l_min -12
_diffrn_reflns_number 31911
_diffrn_reflns_point_group_measured_fraction_full 0.998
_diffrn_reflns_point_group_measured_fraction_max 0.998
_diffrn_reflns_theta_full 25.242
_diffrn_reflns_theta_max 27.514
_diffrn_reflns_theta_min 3.068
_exptl_absorpt_coefficient_mu 1.049
_exptl_absorpt_correction_T_max 0.7456
_exptl_absorpt_correction_T_min 0.6322
_exptl_absorpt_correction_type multi-scan
_exptl_absorpt_process_details
;
SADABS-2016/2 (Bruker,2016/2) was used for absorption correction.
wR2(int) was 0.0632 before and 0.0526 after correction.
The Ratio of minimum to maximum transmission is 0.8479.
The \l/2 correction factor is Not present.
;
_exptl_crystal_colour colorless
_exptl_crystal_density_diffrn 1.632
_exptl_crystal_description block
_exptl_crystal_F_000 1072
_exptl_crystal_size_max 0.25
_exptl_crystal_size_mid 0.21
_exptl_crystal_size_min 0.14
_refine_diff_density_max 0.359
_refine_diff_density_min -0.492
_refine_diff_density_rms 0.084
_refine_ls_extinction_method none
_refine_ls_goodness_of_fit_ref 1.092
_refine_ls_hydrogen_treatment constr
_refine_ls_matrix_type full
_refine_ls_number_parameters 148
_refine_ls_number_reflns 2500
_refine_ls_number_restraints 0
_refine_ls_restrained_S_all 1.092
_refine_ls_R_factor_all 0.0456
_refine_ls_R_factor_gt 0.0289
_refine_ls_shift/su_max 0.002
_refine_ls_shift/su_mean 0.000
_refine_ls_structure_factor_coef Fsqd
_refine_ls_weighting_details 'w=1/[\s^2^(Fo^2^)+(0.0296P)^2^+1.7964P] where P=(Fo^2^+2Fc^2^)/3'
_refine_ls_weighting_scheme calc
_refine_ls_wR_factor_gt 0.0613
_refine_ls_wR_factor_ref 0.0662
_reflns_Friedel_coverage 0.000
_reflns_number_gt 1957
_reflns_number_total 2500
_reflns_threshold_expression 'I > 2\s(I)'
_cod_data_source_file d1ce01261d2.cif
_cod_data_source_block 111_sq
_cod_database_code 7244117
_shelx_shelxl_version_number 2016/6
_shelx_space_group_comment
;
The symmetry employed for this shelxl refinement is uniquely defined
by the following loop, which should always be used as a source of
symmetry information in preference to the above space-group names.
They are only intended as comments.
;
_shelx_estimated_absorpt_t_max 0.867
_shelx_estimated_absorpt_t_min 0.779
_olex2_refinement_description
;
1. Fixed Uiso
 At 1.2 times of:
  All C(H) groups, All C(H,H) groups
 At 1.5 times of:
  All O(H,H) groups
2. Others
 Fixed Sof: H3A(0.5) H3B(0.5)
3.a Rotating group:
 O3(H3A,H3B)
3.b Secondary CH2 refined with riding coordinates:
 C2(H2A,H2B)
3.c Aromatic/amide H refined with riding coordinates:
 C12(H12), C8(H8), C6(H6), C11(H11), C7(H7), C5(H5), C4(H4), C10(H10)
;
_olex2_submission_special_instructions 'No special instructions were received'

loop_
_space_group_symop_operation_xyz
'x, y, z'
'-x+1/2, -y, z'
'x, -y+1/2, -z+1/2'
'-x+1/2, y+1/2, -z+1/2'
'-x, -y, -z'
'x-1/2, y, -z'
'-x, y-1/2, z-1/2'
'x-1/2, -y-1/2, z-1/2'

loop_
_atom_site_label
_atom_site_type_symbol
_atom_site_fract_x
_atom_site_fract_y
_atom_site_fract_z
_atom_site_U_iso_or_equiv
_atom_site_adp_type
_atom_site_occupancy
_atom_site_site_symmetry_order
_atom_site_calc_flag
_atom_site_refinement_flags_posn
_atom_site_refinement_flags_adp
_atom_site_refinement_flags_occupancy
_atom_site_disorder_assembly
_atom_site_disorder_group
Cd1 Cd 0.33889(2) -0.250000 0.250000 0.01982(8) Uani 1 2 d S T P . .
O3 O 0.24393(11) -0.250000 0.250000 0.0453(7) Uani 1 2 d S T P . .
H3A H 0.231154 -0.185974 0.309103 0.068 Uiso 0.5 1 d GR . . . .
H3B H 0.231154 -0.335906 0.278729 0.068 Uiso 0.5 1 d GR . . . .
N1 N 0.34185(8) -0.3594(2) 0.4612(2) 0.0256(4) Uani 1 1 d . . . . .
O1 O 0.40876(7) -0.07578(18) 0.3043(2) 0.0324(4) Uani 1 1 d . . . . .
C12 C 0.36532(14) -0.750000 0.750000 0.0235(7) Uani 1 2 d S T P . .
H12 H 0.327318 -0.750003 0.750001 0.028 Uiso 1 2 calc RS T P . .
O2 O 0.32613(7) 0.0122(2) 0.33898(19) 0.0331(4) Uani 1 1 d . . . . .
N2 N 0.36518(8) -0.5194(2) 0.62034(19) 0.0217(4) Uani 1 1 d . . . . .
C8 C 0.37791(10) -0.4602(2) 0.4983(2) 0.0236(5) Uani 1 1 d . . . . .
H8 H 0.408254 -0.487463 0.447429 0.028 Uiso 1 1 calc R . . . .
C1 C 0.37757(10) 0.0263(3) 0.3385(2) 0.0239(5) Uani 1 1 d . . . . .
C6 C 0.30468(11) -0.3520(3) 0.5645(3) 0.0352(6) Uani 1 1 d . . . . .
H6 H 0.274553 -0.288614 0.566592 0.042 Uiso 1 1 calc R . . . .
C11 C 0.47886(14) -0.750000 0.750000 0.0285(7) Uani 1 2 d S T P . .
H11 H 0.516862 -0.749998 0.750002 0.034 Uiso 1 2 calc RS T P . .
C3 C 0.45429(10) 0.2164(2) 0.3142(3) 0.0259(5) Uani 1 1 d . . . . .
C7 C 0.31809(11) -0.4496(3) 0.6625(3) 0.0336(6) Uani 1 1 d . . . . .
H7 H 0.299290 -0.466429 0.742555 0.040 Uiso 1 1 calc R . . . .
C5 C 0.55299(11) 0.2185(3) 0.3132(3) 0.0419(7) Uani 1 1 d . . . . .
H5 H 0.585858 0.197491 0.356288 0.050 Uiso 1 1 calc R . . . .
C4 C 0.50405(11) 0.1864(3) 0.3759(3) 0.0344(6) Uani 1 1 d . . . . .
H4 H 0.504390 0.143735 0.461438 0.041 Uiso 1 1 calc R . . . .
C10 C 0.45082(10) -0.6338(3) 0.6899(3) 0.0259(5) Uani 1 1 d . . . . .
H10 H 0.469776 -0.554791 0.650699 0.031 Uiso 1 1 calc R . . . .
C9 C 0.39437(9) -0.6358(2) 0.6883(2) 0.0208(5) Uani 1 1 d . . . . .
C2 C 0.40177(11) 0.1746(3) 0.3842(3) 0.0346(6) Uani 1 1 d . . . . .
H2A H 0.375120 0.253005 0.368469 0.041 Uiso 1 1 calc R . . . .
H2B H 0.408444 0.169863 0.480511 0.041 Uiso 1 1 calc R . . . .

loop_
_atom_site_aniso_label
_atom_site_aniso_U_11
_atom_site_aniso_U_22
_atom_site_aniso_U_33
_atom_site_aniso_U_23
_atom_site_aniso_U_13
_atom_site_aniso_U_12
Cd1 0.02365(13) 0.01461(12) 0.02119(13) 0.00370(10) 0.000 0.000
O3 0.0258(13) 0.0342(15) 0.076(2) -0.0146(18) 0.000 0.000
N1 0.0325(11) 0.0222(10) 0.0222(10) 0.0057(9) -0.0005(9) 0.0007(9)
O1 0.0309(9) 0.0199(8) 0.0463(11) -0.0076(8) -0.0020(9) 0.0016(7)
C12 0.0273(17) 0.0226(16) 0.0207(15) 0.0035(15) 0.000 0.000
O2 0.0250(9) 0.0305(10) 0.0439(11) -0.0026(9) 0.0052(8) -0.0031(7)
N2 0.0281(10) 0.0186(9) 0.0183(9) 0.0035(8) 0.0013(8) 0.0009(8)
C8 0.0322(13) 0.0189(11) 0.0198(11) 0.0028(10) 0.0028(10) 0.0000(10)
C1 0.0313(13) 0.0203(12) 0.0201(11) 0.0002(10) 0.0028(10) -0.0023(10)
C6 0.0345(15) 0.0384(15) 0.0327(14) 0.0110(12) 0.0078(12) 0.0120(12)
C11 0.0224(16) 0.0263(17) 0.0367(19) -0.0063(18) 0.000 0.000
C3 0.0273(12) 0.0135(12) 0.0368(14) -0.0091(10) 0.0013(11) -0.0016(9)
C7 0.0332(14) 0.0405(15) 0.0272(13) 0.0105(12) 0.0089(11) 0.0095(12)
C5 0.0274(13) 0.0295(16) 0.069(2) -0.0209(14) -0.0100(14) 0.0044(11)
C4 0.0428(16) 0.0215(12) 0.0388(15) -0.0078(12) -0.0070(13) 0.0017(12)
C10 0.0290(13) 0.0212(12) 0.0274(12) 0.0009(11) 0.0036(11) -0.0036(10)
C9 0.0287(12) 0.0178(11) 0.0158(11) -0.0001(10) -0.0002(10) 0.0018(9)
C2 0.0370(15) 0.0252(13) 0.0415(15) -0.0148(12) 0.0097(13) -0.0074(11)

loop_
_atom_type_symbol
_atom_type_description
_atom_type_scat_dispersion_real
_atom_type_scat_dispersion_imag
_atom_type_scat_source
C C 0.0033 0.0016 'International Tables Vol C Tables 4.2.6.8 and 6.1.1.4'
H H 0.0000 0.0000 'International Tables Vol C Tables 4.2.6.8 and 6.1.1.4'
Cd Cd -0.8075 1.2024 'International Tables Vol C Tables 4.2.6.8 and 6.1.1.4'
N N 0.0061 0.0033 'International Tables Vol C Tables 4.2.6.8 and 6.1.1.4'
O O 0.0106 0.0060 'International Tables Vol C Tables 4.2.6.8 and 6.1.1.4'

loop_
_geom_angle_atom_site_label_1
_geom_angle_atom_site_label_2
_geom_angle_atom_site_label_3
_geom_angle
_geom_angle_site_symmetry_1
_geom_angle_site_symmetry_3
_geom_angle_publ_flag
O3 Cd1 O1 136.06(4) . 3_545 ?
O3 Cd1 O1 136.06(4) . . ?
O3 Cd1 O2 82.89(4) . 3_545 ?
O3 Cd1 O2 82.90(4) . . ?
N1 Cd1 O3 91.80(5) . . ?
N1 Cd1 O3 91.80(5) 3_545 . ?
N1 Cd1 N1 176.40(10) 3_545 . ?
N1 Cd1 O1 84.55(7) 3_545 . ?
N1 Cd1 O1 92.85(7) 3_545 3_545 ?
N1 Cd1 O1 92.85(7) . . ?
N1 Cd1 O1 84.55(7) . 3_545 ?
N1 Cd1 O2 85.84(7) 3_545 . ?
N1 Cd1 O2 85.84(7) . 3_545 ?
N1 Cd1 O2 94.61(7) . . ?
N1 Cd1 O2 94.61(7) 3_545 3_545 ?
O1 Cd1 O1 87.88(8) . 3_545 ?
O1 Cd1 O2 53.18(6) . . ?
O1 Cd1 O2 53.18(6) 3_545 3_545 ?
O1 Cd1 O2 141.02(6) 3_545 . ?
O1 Cd1 O2 141.03(6) . 3_545 ?
O2 Cd1 O2 165.79(8) . 3_545 ?
Cd1 O3 H3A 110.9 . . ?
Cd1 O3 H3A 110.9 . 3_545 ?
Cd1 O3 H3B 110.9 . . ?
Cd1 O3 H3B 110.893(3) . 3_545 ?
H3A O3 H3A 138.2 . 3_545 ?
H3A O3 H3B 103.2 3_545 3_545 ?
H3A O3 H3B 103.2 . . ?
H3A O3 H3B 61.2 . 3_545 ?
H3B O3 H3A 61.2 . 3_545 ?
H3B O3 H3B 138.2 . 3_545 ?
C8 N1 Cd1 124.39(16) . . ?
C8 N1 C6 105.6(2) . . ?
C6 N1 Cd1 129.41(16) . . ?
C1 O1 Cd1 95.86(14) . . ?
C9 C12 H12 120.9 . . ?
C9 C12 H12 120.9 3_536 . ?
C9 C12 C9 118.3(3) . 3_536 ?
C1 O2 Cd1 88.20(14) . . ?
C8 N2 C7 106.63(19) . . ?
C8 N2 C9 126.09(19) . . ?
C7 N2 C9 127.2(2) . . ?
N1 C8 N2 111.3(2) . . ?
N1 C8 H8 124.4 . . ?
N2 C8 H8 124.4 . . ?
O1 C1 O2 122.7(2) . . ?
O1 C1 C2 119.0(2) . . ?
O2 C1 C2 118.3(2) . . ?
N1 C6 H6 124.9 . . ?
C7 C6 N1 110.2(2) . . ?
C7 C6 H6 124.9 . . ?
C10 C11 H11 119.8 3_536 . ?
C10 C11 H11 119.8 . . ?
C10 C11 C10 120.4(3) 3_536 . ?
C3 C3 C2 121.46(16) 3 . ?
C4 C3 C3 118.72(17) . 3 ?
C4 C3 C2 119.8(3) . . ?
N2 C7 H7 126.9 . . ?
C6 C7 N2 106.2(2) . . ?
C6 C7 H7 126.9 . . ?
C5 C5 H5 120.1 3 . ?
C5 C5 C4 119.76(18) 3 . ?
C4 C5 H5 120.1 . . ?
C3 C4 H4 119.2 . . ?
C5 C4 C3 121.5(3) . . ?
C5 C4 H4 119.2 . . ?
C11 C10 H10 120.3 . . ?
C11 C10 C9 119.5(2) . . ?
C9 C10 H10 120.3 . . ?
C12 C9 N2 119.2(2) . . ?
C10 C9 C12 121.2(2) . . ?
C10 C9 N2 119.7(2) . . ?
C1 C2 H2A 108.7 . . ?
C1 C2 H2B 108.7 . . ?
C3 C2 C1 114.3(2) . . ?
C3 C2 H2A 108.7 . . ?
C3 C2 H2B 108.7 . . ?
H2A C2 H2B 107.6 . . ?

loop_
_geom_bond_atom_site_label_1
_geom_bond_atom_site_label_2
_geom_bond_distance
_geom_bond_site_symmetry_2
_geom_bond_publ_flag
Cd1 O3 2.324(3) . ?
Cd1 N1 2.3119(19) 3_545 ?
Cd1 N1 2.3119(19) . ?
Cd1 O1 2.3747(17) 3_545 ?
Cd1 O1 2.3747(17) . ?
Cd1 O2 2.5239(18) . ?
Cd1 O2 2.5240(18) 3_545 ?
O3 H3A 0.8768 . ?
O3 H3A 0.8767 3_545 ?
O3 H3B 0.8768 3_545 ?
O3 H3B 0.8768 . ?
N1 C8 1.314(3) . ?
N1 C6 1.371(3) . ?
O1 C1 1.237(3) . ?
C12 H12 0.9300 . ?
C12 C9 1.386(3) 3_536 ?
C12 C9 1.386(3) . ?
O2 C1 1.265(3) . ?
N2 C8 1.357(3) . ?
N2 C7 1.375(3) . ?
N2 C9 1.431(3) . ?
C8 H8 0.9300 . ?
C1 C2 1.520(3) . ?
C6 H6 0.9300 . ?
C6 C7 1.346(4) . ?
C11 H11 0.9300 . ?
C11 C10 1.380(3) 3_536 ?
C11 C10 1.380(3) . ?
C3 C3 1.407(6) 3 ?
C3 C4 1.389(4) . ?
C3 C2 1.507(4) . ?
C7 H7 0.9300 . ?
C5 C5 1.373(7) 3 ?
C5 H5 0.9300 . ?
C5 C4 1.379(4) . ?
C4 H4 0.9300 . ?
C10 H10 0.9300 . ?
C10 C9 1.382(3) . ?
C2 H2A 0.9700 . ?
C2 H2B 0.9700 . ?

loop_
_geom_torsion_atom_site_label_1
_geom_torsion_atom_site_label_2
_geom_torsion_atom_site_label_3
_geom_torsion_atom_site_label_4
_geom_torsion
_geom_torsion_site_symmetry_1
_geom_torsion_site_symmetry_2
_geom_torsion_site_symmetry_3
_geom_torsion_site_symmetry_4
_geom_torsion_publ_flag
Cd1 N1 C8 N2 -171.40(15) . . . . ?
Cd1 N1 C6 C7 170.84(18) . . . . ?
Cd1 O1 C1 O2 1.7(3) . . . . ?
Cd1 O1 C1 C2 -179.29(19) . . . . ?
Cd1 O2 C1 O1 -1.6(2) . . . . ?
Cd1 O2 C1 C2 179.4(2) . . . . ?
N1 C6 C7 N2 0.5(3) . . . . ?
O1 C1 C2 C3 33.0(4) . . . . ?
O2 C1 C2 C3 -147.9(2) . . . . ?
C8 N1 C6 C7 -0.8(3) . . . . ?
C8 N2 C7 C6 0.0(3) . . . . ?
C8 N2 C9 C12 -136.4(2) . . . . ?
C8 N2 C9 C10 42.7(3) . . . . ?
C6 N1 C8 N2 0.8(3) . . . . ?
C11 C10 C9 C12 2.1(3) . . . . ?
C11 C10 C9 N2 -176.93(18) . . . . ?
C3 C3 C4 C5 -1.2(4) 3 . . . ?
C3 C3 C2 C1 81.8(3) 3 . . . ?
C7 N2 C8 N1 -0.5(3) . . . . ?
C7 N2 C9 C12 41.0(3) . . . . ?
C7 N2 C9 C10 -139.9(3) . . . . ?
C5 C5 C4 C3 0.0(5) 3 . . . ?
C4 C3 C2 C1 -97.2(3) . . . . ?
C10 C11 C10 C9 -1.05(16) 3_536 . . . ?
C9 C12 C9 N2 178.0(2) 3_536 . . . ?
C9 C12 C9 C10 -1.08(16) 3_536 . . . ?
C9 N2 C8 N1 177.4(2) . . . . ?
C9 N2 C7 C6 -177.9(2) . . . . ?
C2 C3 C4 C5 177.8(2) . . . . ?
